data_4060600
_journal_name_full Organometallics
_journal_paper_doi 10.1021/om0507171
_journal_year 2006
_chemical_formula_moiety 'C48 H64 Cl4 Co2 N10 O13 S2'
_chemical_formula_sum 'C48 H64 Cl4 Co2 N10 O13 S2'
_chemical_formula_weight 1312.87
_chemical_name_common BnSO2Co(gH)2(4-tBuPy)
_space_group_IT_number 2
_space_group_name_Hall '-P 1'
_space_group_name_H-M_alt 'P -1'
_symmetry_cell_setting triclinic
_symmetry_Int_Tables_number 2
_symmetry_space_group_name_Hall '-P 1'
_symmetry_space_group_name_H-M 'P -1'
_cell_angle_alpha 101.9630(10)
_cell_angle_beta 90.1680(10)
_cell_angle_gamma 91.1730(10)
_cell_formula_units_Z 2
_cell_length_a 10.9123(8)
_cell_length_b 16.2234(12)
_cell_length_c 17.2569(13)
_cell_measurement_temperature 100(2)
_cell_volume 2988.0(4)
_diffrn_ambient_temperature 100(2)
_exptl_crystal_density_diffrn 1.459
_cod_database_code 4060600

loop_
_symmetry_equiv_pos_as_xyz
'x, y, z'
'-x, -y, -z'

loop_
_atom_site_label
_atom_site_type_symbol
_atom_site_fract_x
_atom_site_fract_y
_atom_site_fract_z
_atom_site_U_iso_or_equiv
_atom_site_adp_type
_atom_site_occupancy
_atom_site_symmetry_multiplicity
_atom_site_calc_flag
_atom_site_refinement_flags
_atom_site_disorder_assembly
_atom_site_disorder_group
Co1 Co 0.75175(4) 0.10664(3) 0.42802(3) 0.00786(13) Uani 1 1 d . . .
Co2 Co 0.25125(4) 0.38906(3) 0.57544(3) 0.00797(13) Uani 1 1 d . . .
S1 S 0.75970(8) 0.11712(5) 0.55947(5) 0.00832(19) Uani 1 1 d . . .
S2 S 0.25893(8) 0.34269(6) 0.44386(6) 0.00960(19) Uani 1 1 d . . .
Cl1 Cl 0.4360(3) 0.2531(3) 0.12314(17) 0.1462(15) Uani 1 1 d . . .
Cl2 Cl 0.5960(2) 0.35165(11) 0.24236(11) 0.0658(5) Uani 1 1 d . . .
Cl3 Cl 0.11263(18) 0.04357(11) 0.22029(10) 0.0591(5) Uani 1 1 d . . .
Cl4 Cl 0.37884(18) 0.07451(11) 0.22313(10) 0.0561(4) Uani 1 1 d . . .
O1 O 0.6064(2) -0.04392(16) 0.41951(17) 0.0138(6) Uani 1 1 d . . .
H1O H 0.6983 -0.0517 0.4257 0.050 Uiso 1 1 d . . .
O2 O 0.6705(3) 0.27439(16) 0.43822(17) 0.0152(6) Uani 1 1 d . . .
O3 O 0.8966(3) 0.25707(16) 0.43372(17) 0.0156(6) Uani 1 1 d . . .
H3O H 0.8174 0.2688 0.4395 0.050 Uiso 1 1 d . . .
O4 O 0.8333(3) -0.06061(16) 0.41659(17) 0.0148(6) Uani 1 1 d . . .
O5 O 0.7386(2) 0.03349(16) 0.57796(16) 0.0120(5) Uani 1 1 d . . .
O6 O 0.8729(2) 0.15983(17) 0.59315(16) 0.0134(6) Uani 1 1 d . . .
O7 O 0.3278(3) 0.22590(17) 0.59573(18) 0.0168(6) Uani 1 1 d . . .
H7O H 0.3902 0.2625 0.5966 0.050 Uiso 1 1 d . . .
O8 O 0.0095(2) 0.44610(17) 0.56564(17) 0.0143(6) Uani 1 1 d . . .
O9 O 0.1763(2) 0.55351(16) 0.55632(18) 0.0153(6) Uani 1 1 d . . .
H9O H 0.1101 0.5238 0.5508 0.050 Uiso 1 1 d . . .
O10 O 0.4933(2) 0.33367(17) 0.58906(18) 0.0162(6) Uani 1 1 d . . .
O11 O 0.2438(3) 0.25069(16) 0.42202(17) 0.0146(6) Uani 1 1 d . . .
O12 O 0.3676(2) 0.37621(17) 0.41093(17) 0.0151(6) Uani 1 1 d . . .
O13 O 0.7506(3) 0.3947(2) 0.5981(2) 0.0303(8) Uani 1 1 d . . .
H130 H 0.6596 0.3625 0.6059 0.187 Uiso 1 1 d . . .
H12O H 0.7783 0.3884 0.5468 0.169 Uiso 1 1 d . . .
N1 N 0.6067(3) 0.04001(19) 0.42444(19) 0.0098(6) Uani 1 1 d . . .
N2 N 0.6367(3) 0.19435(19) 0.43370(19) 0.0106(6) Uani 1 1 d . . .
N3 N 0.8960(3) 0.17358(19) 0.43024(19) 0.0099(6) Uani 1 1 d . . .
N4 N 0.8674(3) 0.01962(19) 0.42164(19) 0.0114(6) Uani 1 1 d . . .
N5 N 0.7500(3) 0.0904(2) 0.3093(2) 0.0129(7) Uani 1 1 d . . .
N6 N 0.2328(3) 0.27711(19) 0.58990(19) 0.0112(6) Uani 1 1 d . . .
N7 N 0.0781(3) 0.38235(19) 0.57392(19) 0.0107(6) Uani 1 1 d . . .
N8 N 0.2697(3) 0.50251(19) 0.5649(2) 0.0114(6) Uani 1 1 d . . .
N9 N 0.4242(3) 0.3974(2) 0.5813(2) 0.0115(6) Uani 1 1 d . . .
N10 N 0.2455(3) 0.4319(2) 0.6935(2) 0.0141(7) Uani 1 1 d . . .
C1 C 0.5050(3) 0.0804(2) 0.4233(2) 0.0121(7) Uani 1 1 d . . .
H1 H 0.4264 0.0536 0.4199 0.014 Uiso 1 1 calc R . .
C2 C 0.5231(4) 0.1696(3) 0.4278(2) 0.0147(8) Uani 1 1 d . . .
H2 H 0.4574 0.2068 0.4265 0.018 Uiso 1 1 calc R . .
C3 C 0.9981(4) 0.1333(2) 0.4263(2) 0.0142(8) Uani 1 1 d . . .
H3 H 1.0764 0.1602 0.4269 0.017 Uiso 1 1 calc R . .
C4 C 0.9815(4) 0.0437(2) 0.4208(2) 0.0140(8) Uani 1 1 d . . .
H4 H 1.0477 0.0060 0.4170 0.017 Uiso 1 1 calc R . .
C5 C 0.7478(4) 0.0131(3) 0.2630(3) 0.0196(9) Uani 1 1 d . . .
H5 H 0.7455 -0.0340 0.2878 0.024 Uiso 1 1 calc R . .
C6 C 0.7487(5) -0.0018(3) 0.1812(3) 0.0237(10) Uani 1 1 d . . .
H6 H 0.7473 -0.0581 0.1513 0.028 Uiso 1 1 calc R . .
C7 C 0.7516(4) 0.0654(3) 0.1422(3) 0.0207(9) Uani 1 1 d . . .
C8 C 0.7533(5) 0.1456(3) 0.1910(3) 0.0247(10) Uani 1 1 d . . .
H8 H 0.7548 0.1939 0.1679 0.030 Uiso 1 1 calc R . .
C9 C 0.7528(4) 0.1557(3) 0.2720(3) 0.0206(9) Uani 1 1 d . . .
H9 H 0.7546 0.2113 0.3032 0.025 Uiso 1 1 calc R . .
C10 C 0.7531(5) 0.0530(3) 0.0525(3) 0.0323(12) Uani 1 1 d . . .
C11 C 0.7488(9) -0.0392(4) 0.0106(4) 0.071(2) Uani 1 1 d . . .
H11A H 0.7504 -0.0432 -0.0468 0.106 Uiso 1 1 calc R . .
H11B H 0.6734 -0.0661 0.0250 0.106 Uiso 1 1 calc R . .
H11C H 0.8199 -0.0677 0.0268 0.106 Uiso 1 1 calc R . .
C12 C 0.6357(11) 0.0919(7) 0.0269(5) 0.116(4) Uani 1 1 d . . .
H12A H 0.6422 0.1534 0.0425 0.173 Uiso 1 1 calc R . .
H12B H 0.5646 0.0716 0.0528 0.173 Uiso 1 1 calc R . .
H12C H 0.6257 0.0752 -0.0307 0.173 Uiso 1 1 calc R . .
C13 C 0.8591(11) 0.1002(7) 0.0274(4) 0.124(5) Uani 1 1 d . . .
H13A H 0.8516 0.1604 0.0502 0.186 Uiso 1 1 calc R . .
H13B H 0.8599 0.0914 -0.0305 0.186 Uiso 1 1 calc R . .
H13C H 0.9354 0.0798 0.0460 0.186 Uiso 1 1 calc R . .
C14 C 0.6349(4) 0.1816(2) 0.6045(2) 0.0124(8) Uani 1 1 d . . .
H14A H 0.6391 0.2366 0.5882 0.015 Uiso 1 1 calc R . .
H14B H 0.5559 0.1535 0.5853 0.015 Uiso 1 1 calc R . .
C15 C 0.6395(4) 0.1960(3) 0.6927(2) 0.0150(8) Uani 1 1 d . . .
C16 C 0.7006(5) 0.2678(3) 0.7353(3) 0.0332(12) Uani 1 1 d . . .
H16 H 0.7403 0.3060 0.7082 0.040 Uiso 1 1 calc R . .
C17 C 0.7032(7) 0.2831(4) 0.8173(3) 0.0477(16) Uani 1 1 d . . .
H17 H 0.7434 0.3326 0.8462 0.057 Uiso 1 1 calc R . .
C18 C 0.6477(6) 0.2271(4) 0.8577(3) 0.0408(14) Uani 1 1 d . . .
H18 H 0.6505 0.2379 0.9140 0.049 Uiso 1 1 calc R . .
C19 C 0.5886(5) 0.1558(3) 0.8162(3) 0.0327(12) Uani 1 1 d . . .
H19 H 0.5503 0.1173 0.8436 0.039 Uiso 1 1 calc R . .
C20 C 0.5852(4) 0.1403(3) 0.7338(3) 0.0249(10) Uani 1 1 d . . .
H20 H 0.5450 0.0908 0.7052 0.030 Uiso 1 1 calc R . .
C21 C 0.1220(4) 0.2505(2) 0.5947(2) 0.0132(8) Uani 1 1 d . . .
H21 H 0.1015 0.1956 0.6026 0.016 Uiso 1 1 calc R . .
C22 C 0.0313(3) 0.3124(2) 0.5870(2) 0.0111(7) Uani 1 1 d . . .
H22 H -0.0543 0.3026 0.5912 0.013 Uiso 1 1 calc R . .
C23 C 0.3793(4) 0.5333(2) 0.5727(2) 0.0129(8) Uani 1 1 d . . .
H23 H 0.3989 0.5904 0.5720 0.015 Uiso 1 1 calc R . .
C24 C 0.4711(3) 0.4722(2) 0.5829(2) 0.0124(8) Uani 1 1 d . . .
H24 H 0.5561 0.4855 0.5900 0.015 Uiso 1 1 calc R . .
C25 C 0.3292(4) 0.4112(3) 0.7433(3) 0.0200(9) Uani 1 1 d . . .
H25 H 0.3895 0.3715 0.7222 0.024 Uiso 1 1 calc R . .
C26 C 0.3313(5) 0.4449(3) 0.8228(3) 0.0252(10) Uani 1 1 d . . .
H26 H 0.3923 0.4279 0.8554 0.030 Uiso 1 1 calc R . .
C27 C 0.2452(5) 0.5038(3) 0.8570(3) 0.0308(11) Uani 1 1 d . . .
C28 C 0.1580(5) 0.5231(3) 0.8055(3) 0.0295(11) Uani 1 1 d . . .
H28 H 0.0955 0.5615 0.8256 0.035 Uiso 1 1 calc R . .
C29 C 0.1598(4) 0.4877(3) 0.7257(3) 0.0206(9) Uani 1 1 d . . .
H29 H 0.0989 0.5030 0.6922 0.025 Uiso 1 1 calc R . .
C30 C 0.2461(8) 0.5429(4) 0.9443(3) 0.057(2) Uani 1 1 d . . .
C31 C 0.197(3) 0.4831(9) 0.9865(6) 0.40(2) Uani 1 1 d . . .
H31A H 0.2388 0.4294 0.9698 0.603 Uiso 1 1 calc R . .
H31B H 0.1093 0.4748 0.9754 0.603 Uiso 1 1 calc R . .
H31C H 0.2103 0.5041 1.0435 0.603 Uiso 1 1 calc R . .
C32 C 0.1866(8) 0.6242(5) 0.9631(4) 0.076(3) Uani 1 1 d . . .
H32A H 0.0979 0.6158 0.9552 0.115 Uiso 1 1 calc R . .
H32B H 0.2180 0.6603 0.9282 0.115 Uiso 1 1 calc R . .
H32C H 0.2039 0.6512 1.0184 0.115 Uiso 1 1 calc R . .
C33 C 0.3727(17) 0.5613(14) 0.9724(8) 0.37(2) Uani 1 1 d . . .
H33A H 0.3862 0.6225 0.9874 0.551 Uiso 1 1 calc R . .
H33B H 0.4294 0.5375 0.9301 0.551 Uiso 1 1 calc R . .
H33C H 0.3869 0.5362 1.0186 0.551 Uiso 1 1 calc R . .
C34 C 0.1277(4) 0.3846(2) 0.4006(2) 0.0141(8) Uani 1 1 d . . .
H34A H 0.0514 0.3598 0.4179 0.017 Uiso 1 1 calc R . .
H34B H 0.1260 0.4464 0.4205 0.017 Uiso 1 1 calc R . .
C35 C 0.1312(4) 0.3663(3) 0.3125(3) 0.0181(9) Uani 1 1 d . . .
C36 C 0.1808(5) 0.4257(4) 0.2734(3) 0.0346(12) Uani 1 1 d . . .
H36 H 0.2151 0.4771 0.3027 0.042 Uiso 1 1 calc R . .
C37 C 0.1799(6) 0.4090(5) 0.1905(4) 0.0539(17) Uani 1 1 d . . .
H37 H 0.2121 0.4499 0.1634 0.065 Uiso 1 1 calc R . .
C38 C 0.1327(6) 0.3340(5) 0.1479(3) 0.0516(17) Uani 1 1 d . . .
H38 H 0.1325 0.3232 0.0917 0.062 Uiso 1 1 calc R . .
C39 C 0.0856(6) 0.2743(4) 0.1868(3) 0.0429(14) Uani 1 1 d . . .
H39 H 0.0544 0.2220 0.1574 0.051 Uiso 1 1 calc R . .
C40 C 0.0840(5) 0.2906(3) 0.2687(3) 0.0296(11) Uani 1 1 d . . .
H40 H 0.0503 0.2497 0.2953 0.035 Uiso 1 1 calc R . .
C41 C 0.4597(8) 0.2932(6) 0.2238(5) 0.080(3) Uani 1 1 d . . .
H41A H 0.4615 0.2459 0.2520 0.096 Uiso 1 1 calc R . .
H41B H 0.3904 0.3294 0.2448 0.096 Uiso 1 1 calc R . .
C42 C 0.2451(6) 0.0723(4) 0.2801(3) 0.0402(13) Uani 1 1 d . . .
H42A H 0.2338 0.1287 0.3142 0.048 Uiso 1 1 calc R . .
H42B H 0.2554 0.0316 0.3151 0.048 Uiso 1 1 calc R . .
C43 C 0.9226(6) 0.8115(4) 0.2185(4) 0.0469(15) Uani 1 1 d . . .
H43 H 0.9683 0.8284 0.2663 0.056 Uiso 1 1 calc R . .
C44 C 0.9804(6) 0.8073(4) 0.1473(4) 0.0515(16) Uani 1 1 d . . .
H44 H 1.0642 0.8240 0.1457 0.062 Uiso 1 1 calc R . .
C45 C 0.9157(7) 0.7788(4) 0.0785(4) 0.0550(18) Uani 1 1 d . . .
H45 H 0.9567 0.7723 0.0291 0.066 Uiso 1 1 calc R . .
C46 C 0.7922(7) 0.7594(4) 0.0796(4) 0.0525(17) Uani 1 1 d . . .
H46 H 0.7472 0.7419 0.0316 0.063 Uiso 1 1 calc R . .
C47 C 0.7343(6) 0.7659(3) 0.1530(4) 0.0449(15) Uani 1 1 d . . .
H47 H 0.6494 0.7523 0.1548 0.054 Uiso 1 1 calc R . .
C48 C 0.7996(6) 0.7918(3) 0.2221(4) 0.0407(14) Uani 1 1 d . . .
H48 H 0.7605 0.7961 0.2718 0.049 Uiso 1 1 calc R . .

loop_
_atom_site_aniso_label
_atom_site_aniso_U_11
_atom_site_aniso_U_22
_atom_site_aniso_U_33
_atom_site_aniso_U_23
_atom_site_aniso_U_13
_atom_site_aniso_U_12
Co1 0.0050(2) 0.0071(2) 0.0120(3) 0.00304(18) -0.00041(18) 0.00026(17)
Co2 0.0047(2) 0.0065(2) 0.0131(3) 0.00296(18) -0.00137(19) 0.00022(17)
S1 0.0060(4) 0.0082(4) 0.0111(4) 0.0030(3) -0.0016(3) 0.0001(3)
S2 0.0060(4) 0.0085(4) 0.0141(5) 0.0019(3) 0.0003(3) -0.0001(3)
Cl1 0.0707(17) 0.244(4) 0.0877(19) -0.049(2) -0.0068(14) 0.011(2)
Cl2 0.0913(15) 0.0497(10) 0.0528(11) 0.0034(8) 0.0078(10) -0.0063(9)
Cl3 0.0702(12) 0.0648(11) 0.0403(9) 0.0072(8) -0.0170(8) -0.0038(9)
Cl4 0.0712(12) 0.0539(9) 0.0412(9) 0.0048(7) 0.0120(8) 0.0049(8)
O1 0.0125(14) 0.0071(12) 0.0216(15) 0.0027(11) -0.0012(11) -0.0013(10)
O2 0.0176(15) 0.0058(12) 0.0226(16) 0.0038(11) 0.0015(12) 0.0006(10)
O3 0.0134(14) 0.0096(13) 0.0237(16) 0.0035(11) 0.0018(12) -0.0014(10)
O4 0.0149(14) 0.0070(12) 0.0229(16) 0.0036(11) 0.0016(12) 0.0013(10)
O5 0.0103(13) 0.0102(12) 0.0165(14) 0.0052(11) 0.0005(11) 0.0001(10)
O6 0.0084(13) 0.0167(14) 0.0158(14) 0.0055(11) -0.0045(11) -0.0053(10)
O7 0.0122(14) 0.0102(13) 0.0292(17) 0.0060(12) 0.0003(12) 0.0047(10)
O8 0.0084(13) 0.0157(14) 0.0192(15) 0.0042(11) -0.0019(11) 0.0061(10)
O9 0.0099(14) 0.0099(13) 0.0263(16) 0.0043(11) -0.0064(11) 0.0017(10)
O10 0.0065(13) 0.0150(14) 0.0282(17) 0.0068(12) -0.0018(12) 0.0045(10)
O11 0.0129(14) 0.0103(13) 0.0201(15) 0.0017(11) -0.0025(11) 0.0011(10)
O12 0.0086(14) 0.0189(14) 0.0181(15) 0.0047(12) 0.0017(11) -0.0033(11)
O13 0.0191(17) 0.0317(18) 0.041(2) 0.0103(16) 0.0001(15) -0.0017(14)
N1 0.0106(16) 0.0094(15) 0.0103(16) 0.0038(12) 0.0015(12) 0.0002(12)
N2 0.0097(16) 0.0076(14) 0.0153(17) 0.0046(12) 0.0009(12) -0.0010(11)
N3 0.0076(15) 0.0097(15) 0.0125(16) 0.0027(12) -0.0002(12) -0.0015(11)
N4 0.0139(17) 0.0088(15) 0.0120(16) 0.0035(12) -0.0002(13) 0.0008(12)
N5 0.0092(16) 0.0149(16) 0.0155(17) 0.0054(13) -0.0014(13) 0.0003(12)
N6 0.0085(16) 0.0096(15) 0.0164(17) 0.0043(12) 0.0002(13) 0.0031(11)
N7 0.0078(16) 0.0104(15) 0.0133(16) 0.0008(12) -0.0030(12) 0.0013(11)
N8 0.0090(16) 0.0075(14) 0.0177(17) 0.0023(12) -0.0022(13) 0.0011(11)
N9 0.0064(16) 0.0138(16) 0.0153(17) 0.0052(13) -0.0015(12) 0.0020(12)
N10 0.0145(17) 0.0113(16) 0.0168(18) 0.0035(13) -0.0031(13) 0.0013(12)
C1 0.0063(18) 0.0183(19) 0.0115(19) 0.0029(15) -0.0030(14) -0.0019(14)
C2 0.015(2) 0.019(2) 0.0109(19) 0.0040(15) -0.0019(15) 0.0044(15)
C3 0.0079(19) 0.0180(19) 0.019(2) 0.0081(16) -0.0010(15) -0.0018(14)
C4 0.0089(19) 0.020(2) 0.014(2) 0.0056(15) 0.0016(15) 0.0045(15)
C5 0.023(2) 0.018(2) 0.019(2) 0.0065(17) 0.0007(17) 0.0024(16)
C6 0.038(3) 0.014(2) 0.018(2) 0.0007(17) -0.0018(19) 0.0008(18)
C7 0.019(2) 0.030(2) 0.015(2) 0.0075(18) 0.0026(17) 0.0020(17)
C8 0.036(3) 0.020(2) 0.021(2) 0.0107(18) 0.001(2) 0.0027(19)
C9 0.027(2) 0.016(2) 0.021(2) 0.0069(17) -0.0003(18) -0.0005(17)
C10 0.051(3) 0.034(3) 0.013(2) 0.006(2) -0.005(2) 0.001(2)
C11 0.128(8) 0.062(4) 0.018(3) 0.004(3) -0.007(4) -0.018(5)
C12 0.176(11) 0.133(9) 0.035(4) 0.007(5) -0.043(6) 0.063(8)
C13 0.194(12) 0.148(9) 0.022(4) 0.007(5) 0.020(5) -0.106(9)
C14 0.0130(19) 0.0137(18) 0.0088(18) -0.0019(14) -0.0010(14) 0.0046(14)
C15 0.0095(19) 0.019(2) 0.016(2) 0.0016(16) -0.0020(15) 0.0043(15)
C16 0.052(3) 0.024(2) 0.020(3) -0.0006(19) -0.002(2) -0.014(2)
C17 0.079(5) 0.036(3) 0.023(3) -0.004(2) -0.007(3) -0.020(3)
C18 0.058(4) 0.049(3) 0.011(2) -0.002(2) -0.004(2) -0.001(3)
C19 0.046(3) 0.032(3) 0.021(3) 0.009(2) 0.007(2) -0.002(2)
C20 0.027(3) 0.023(2) 0.023(2) 0.0007(18) 0.0001(19) -0.0036(18)
C21 0.015(2) 0.0132(18) 0.0119(19) 0.0032(15) -0.0015(15) -0.0019(14)
C22 0.0061(17) 0.0155(18) 0.0117(19) 0.0027(14) -0.0010(14) -0.0005(13)
C23 0.0136(19) 0.0096(17) 0.016(2) 0.0043(14) -0.0051(15) -0.0042(14)
C24 0.0039(17) 0.0156(19) 0.018(2) 0.0045(15) -0.0018(14) -0.0039(13)
C25 0.022(2) 0.016(2) 0.023(2) 0.0053(17) -0.0064(18) 0.0013(16)
C26 0.030(3) 0.024(2) 0.023(2) 0.0072(19) -0.0106(19) 0.0021(19)
C27 0.049(3) 0.023(2) 0.020(2) 0.0029(19) -0.005(2) 0.005(2)
C28 0.039(3) 0.032(3) 0.016(2) 0.0010(19) 0.002(2) 0.017(2)
C29 0.021(2) 0.021(2) 0.018(2) 0.0009(17) 0.0011(17) 0.0067(17)
C30 0.110(6) 0.040(3) 0.017(3) -0.002(2) -0.010(3) 0.018(4)
C31 1.05(7) 0.126(11) 0.011(4) -0.016(6) 0.083(14) -0.21(2)
C32 0.096(6) 0.085(5) 0.031(4) -0.032(3) -0.025(4) 0.052(5)
C33 0.34(2) 0.50(3) 0.140(11) -0.250(17) -0.205(14) 0.37(2)
C34 0.0112(19) 0.0134(18) 0.018(2) 0.0025(15) 0.0005(15) 0.0037(14)
C35 0.011(2) 0.025(2) 0.017(2) 0.0021(17) -0.0001(16) 0.0070(16)
C36 0.039(3) 0.041(3) 0.027(3) 0.014(2) 0.003(2) -0.001(2)
C37 0.059(4) 0.079(5) 0.031(3) 0.030(3) 0.005(3) 0.002(4)
C38 0.055(4) 0.086(5) 0.010(3) 0.002(3) -0.006(2) 0.017(4)
C39 0.048(4) 0.049(3) 0.026(3) -0.007(3) -0.007(3) 0.006(3)
C40 0.031(3) 0.031(3) 0.025(3) 0.002(2) -0.009(2) 0.005(2)
C41 0.071(6) 0.090(6) 0.063(5) -0.021(5) 0.009(4) 0.004(5)
C42 0.054(4) 0.042(3) 0.025(3) 0.007(2) -0.002(2) 0.003(3)
C43 0.057(4) 0.044(3) 0.041(4) 0.013(3) -0.004(3) -0.002(3)
C44 0.046(4) 0.058(4) 0.050(4) 0.009(3) 0.006(3) -0.002(3)
C45 0.061(5) 0.053(4) 0.051(4) 0.010(3) 0.022(3) 0.003(3)
C46 0.066(5) 0.047(4) 0.040(4) 0.000(3) -0.003(3) -0.006(3)
C47 0.056(4) 0.031(3) 0.049(4) 0.010(3) 0.000(3) -0.007(3)
C48 0.053(4) 0.034(3) 0.038(3) 0.015(2) 0.008(3) 0.000(3)

loop_
_geom_bond_atom_site_label_1
_geom_bond_atom_site_label_2
_geom_bond_distance
_geom_bond_site_symmetry_2
_geom_bond_publ_flag
Co1 N3 1.890(3) . ?
Co1 N1 1.892(3) . ?
Co1 N4 1.899(3) . ?
Co1 N2 1.904(3) . ?
Co1 N5 2.011(3) . yes
Co1 S1 2.2406(11) . yes
Co2 N9 1.890(3) . ?
Co2 N7 1.891(3) . ?
Co2 N6 1.891(3) . ?
Co2 N8 1.894(3) . ?
Co2 N10 2.013(3) . yes
Co2 S2 2.2416(11) . yes
S1 O6 1.462(3) . yes
S1 O5 1.470(3) . yes
S1 C14 1.811(4) . yes
S2 O12 1.460(3) . yes
S2 O11 1.467(3) . yes
S2 C34 1.821(4) . yes
Cl1 C41 1.740(8) . ?
Cl2 C41 1.740(9) . ?
Cl3 C42 1.771(6) . ?
Cl4 C42 1.767(6) . ?
O1 N1 1.347(4) . ?
O2 N2 1.329(4) . ?
O3 N3 1.343(4) . ?
O4 N4 1.331(4) . ?
O7 N6 1.358(4) . ?
O8 N7 1.320(4) . ?
O9 N8 1.352(4) . ?
O10 N9 1.321(4) . ?
N1 C1 1.301(5) . ?
N2 C2 1.293(5) . ?
N3 C3 1.298(5) . ?
N4 C4 1.298(5) . ?
N5 C5 1.339(5) . ?
N5 C9 1.348(5) . ?
N6 C21 1.284(5) . ?
N7 C22 1.298(5) . ?
N8 C23 1.283(5) . ?
N9 C24 1.302(5) . ?
N10 C25 1.346(5) . ?
N10 C29 1.353(5) . ?
C1 C2 1.443(5) . ?
C3 C4 1.445(5) . ?
C5 C6 1.383(6) . ?
C6 C7 1.395(6) . ?
C7 C8 1.395(6) . ?
C7 C10 1.521(6) . ?
C8 C9 1.372(6) . ?
C10 C13 1.488(9) . ?
C10 C11 1.519(8) . ?
C10 C12 1.542(11) . ?
C14 C15 1.492(5) . ?
C15 C20 1.384(6) . ?
C15 C16 1.396(6) . ?
C16 C17 1.385(7) . ?
C17 C18 1.387(8) . ?
C18 C19 1.374(7) . ?
C19 C20 1.393(7) . ?
C21 C22 1.449(5) . ?
C23 C24 1.459(5) . ?
C25 C26 1.368(6) . ?
C26 C27 1.396(7) . ?
C27 C28 1.384(7) . ?
C27 C30 1.509(7) . ?
C28 C29 1.378(6) . ?
C30 C31 1.425(14) . ?
C30 C32 1.457(9) . ?
C30 C33 1.466(19) . ?
C34 C35 1.489(6) . ?
C35 C36 1.387(6) . ?
C35 C40 1.390(6) . ?
C36 C37 1.401(8) . ?
C37 C38 1.373(9) . ?
C38 C39 1.380(9) . ?
C39 C40 1.383(7) . ?
C43 C44 1.373(8) . ?
C43 C48 1.378(9) . ?
C44 C45 1.370(10) . ?
C45 C46 1.379(10) . ?
C46 C47 1.402(9) . ?
C47 C48 1.372(9) . ?
